data_4517674
loop_
_publ_author_name
'Hu, Lu'
'He, Chunlin'
'Zhao, Gang'
'Imler, Gregory H.'
'Parrish, Damon A.'
'Shreeve, Jean&#x2019;ne M.'

_publ_section_title
;
 Selecting Suitable Substituents for Energetic Materials Based on a Fused
 Triazolo-[1,2,4,5]tetrazine Ring
;
_journal_name_full 'ACS Applied Energy Materials'
_journal_paper_doi 10.1021/acsaem.0c00487
_journal_year 2020
_chemical_formula_moiety 'C3 H3 N9 O3, H2 O'
_chemical_formula_sum 'C3 H5 N9 O4'
_chemical_formula_weight 231.16
_space_group_crystal_system monoclinic
_space_group_IT_number 11
_space_group_name_Hall '-P 2yb'
_space_group_name_H-M_alt 'P 1 21/m 1'
_atom_sites_solution_hydrogens mixed
_audit_creation_method SHELXL-2014/7
_cell_angle_alpha 90
_cell_angle_beta 108.356(4)
_cell_angle_gamma 90
_cell_formula_units_Z 2
_cell_length_a 7.3142(14)
_cell_length_b 6.1257(12)
_cell_length_c 9.7254(18)
_cell_measurement_reflns_used 704
_cell_measurement_temperature 296(2)
_cell_measurement_theta_max 25.22
_cell_measurement_theta_min 2.93
_cell_volume 413.57(14)
_computing_cell_refinement 'Bruker APEX3 v2015.5-2 (Bruker, 2015)'
_computing_data_collection 'Bruker APEX3 v2015.5-2 (Bruker, 2015)'
_computing_data_reduction
;
Bruker SAINT v8.34A (Bruker, 2013), Bruker XPREP v2014/2 (Bruker, 2014)
;
_computing_molecular_graphics 'Bruker SHELXTL v2014/7 (Bruker, 2014)'
_computing_publication_material 'Bruker SHELXTL v2014/7 (Bruker, 2014)'
_computing_structure_refinement 'SHELXL-2014/7 (Sheldrick, 2014)'
_computing_structure_solution 'Bruker SHELXTL v2014/7 (Bruker, 2014)'
_diffrn_ambient_temperature 296(2)
_diffrn_measured_fraction_theta_full 0.972
_diffrn_measured_fraction_theta_max 0.929
_diffrn_measurement_device_type 'Bruker SMART APEX II CCD'
_diffrn_measurement_method '\w scans'
_diffrn_radiation_monochromator graphite
_diffrn_radiation_source 'fine focus sealed tube'
_diffrn_radiation_type MoK\a
_diffrn_radiation_wavelength 0.71073
_diffrn_reflns_av_R_equivalents 0.0538
_diffrn_reflns_av_unetI/netI 0.0520
_diffrn_reflns_Laue_measured_fraction_full 0.972
_diffrn_reflns_Laue_measured_fraction_max 0.929
_diffrn_reflns_limit_h_max 10
_diffrn_reflns_limit_h_min -10
_diffrn_reflns_limit_k_max 8
_diffrn_reflns_limit_k_min -8
_diffrn_reflns_limit_l_max 13
_diffrn_reflns_limit_l_min -9
_diffrn_reflns_number 3430
_diffrn_reflns_point_group_measured_fraction_full 0.972
_diffrn_reflns_point_group_measured_fraction_max 0.929
_diffrn_reflns_theta_full 25.242
_diffrn_reflns_theta_max 30.028
_diffrn_reflns_theta_min 2.934
_exptl_absorpt_coefficient_mu 0.166
_exptl_absorpt_correction_T_max 0.7460
_exptl_absorpt_correction_T_min 0.5195
_exptl_absorpt_correction_type multi-scan
_exptl_absorpt_process_details 'SADABS v2014/5 (Bruker, 2008)'
_exptl_crystal_colour 'clear yellow'
_exptl_crystal_density_diffrn 1.856
_exptl_crystal_description block
_exptl_crystal_F_000 236
_exptl_crystal_size_max 0.371
_exptl_crystal_size_mid 0.059
_exptl_crystal_size_min 0.024
_refine_diff_density_max 0.243
_refine_diff_density_min -0.334
_refine_diff_density_rms 0.059
_refine_ls_extinction_method none
_refine_ls_goodness_of_fit_ref 0.994
_refine_ls_hydrogen_treatment mixed
_refine_ls_matrix_type full
_refine_ls_number_parameters 103
_refine_ls_number_reflns 1225
_refine_ls_number_restraints 3
_refine_ls_restrained_S_all 0.993
_refine_ls_R_factor_all 0.0987
_refine_ls_R_factor_gt 0.0488
_refine_ls_shift/su_max 0.000
_refine_ls_shift/su_mean 0.000
_refine_ls_structure_factor_coef Fsqd
_refine_ls_weighting_details 'w=1/[\s^2^(Fo^2^)+(0.0813P)^2^+0.0075P] where P=(Fo^2^+2Fc^2^)/3'
_refine_ls_weighting_scheme calc
_refine_ls_wR_factor_gt 0.1260
_refine_ls_wR_factor_ref 0.1483
_reflns_Friedel_coverage 0.000
_reflns_number_gt 708
_reflns_number_total 1225
_reflns_threshold_expression 'I > 2\s(I)'
_cod_data_source_file ae0c00487_si_006.cif
_cod_data_source_block shrv703
_cod_original_sg_symbol_H-M 'P 21/m'
_cod_database_code 4517674
_shelx_shelxl_version_number 2014/7
_shelx_space_group_comment
;
The symmetry employed for this shelxl refinement is uniquely defined
by the following loop, which should always be used as a source of
symmetry information in preference to the above space-group names.
They are only intended as comments.
;
_shelx_estimated_absorpt_t_min 0.941
_shelx_estimated_absorpt_t_max 0.996

loop_
_space_group_symop_operation_xyz
'x, y, z'
'-x, y+1/2, -z'
'-x, -y, -z'
'x, -y-1/2, z'

loop_
_atom_site_label
_atom_site_type_symbol
_atom_site_fract_x
_atom_site_fract_y
_atom_site_fract_z
_atom_site_U_iso_or_equiv
_atom_site_adp_type
_atom_site_occupancy
_atom_site_site_symmetry_order
_atom_site_calc_flag
_atom_site_refinement_flags_posn
_atom_site_refinement_flags_adp
_atom_site_refinement_flags_occupancy
_atom_site_disorder_assembly
_atom_site_disorder_group
O1 O 0.6710(3) 0.7500 0.8157(2) 0.0542(7) Uani 1 2 d S T P . .
O2 O 0.9068(3) 0.7500 0.7279(2) 0.0602(8) Uani 1 2 d S T P . .
N3 N 0.7332(3) 0.7500 0.7113(2) 0.0386(6) Uani 1 2 d S T P . .
N4 N 0.6011(3) 0.7500 0.5797(2) 0.0369(6) Uani 1 2 d S T P . .
C5 C 0.6710(3) 0.7500 0.4679(3) 0.0308(6) Uani 1 2 d S T P . .
N6 N 0.8430(3) 0.7500 0.4461(2) 0.0367(6) Uani 1 2 d S T P . .
H6 H 0.9506 0.7500 0.5154 0.044 Uiso 1 2 calc R U P . .
N7 N 0.8306(3) 0.7500 0.3034(3) 0.0439(7) Uani 1 2 d S T P . .
C8 C 0.6443(4) 0.7500 0.2365(3) 0.0370(7) Uani 1 2 d S T P . .
N9 N 0.5575(3) 0.7500 0.0909(3) 0.0542(8) Uani 1 2 d S T P . .
N10 N 0.3718(3) 0.7500 0.0525(3) 0.0488(7) Uani 1 2 d S T P . .
O11 O 0.2739(3) 0.7500 -0.0774(2) 0.0831(11) Uani 1 2 d S T P . .
C12 C 0.2631(4) 0.7500 0.1548(3) 0.0358(7) Uani 1 2 d S T P . .
N13 N 0.0736(3) 0.7500 0.0938(3) 0.0486(8) Uani 1 2 d S T P . .
H13A H -0.0007 0.7500 0.1470 0.058 Uiso 1 2 calc R U P . .
H13B H 0.0248 0.7500 0.0009 0.058 Uiso 1 2 calc R U P . .
N14 N 0.3455(3) 0.7500 0.2943(2) 0.0336(6) Uani 1 2 d S T P . .
N15 N 0.5435(3) 0.7500 0.3309(2) 0.0298(5) Uani 1 2 d S T P . .
O16 O 0.2232(3) 0.7500 0.6100(3) 0.0552(7) Uani 1 2 d DS T P . .
H16A H 0.330(3) 0.7500 0.599(4) 0.078(15) Uiso 1 2 d DS . P . .
H16B H 0.243(4) 0.7500 0.6977(13) 0.049(10) Uiso 1 2 d DS . P . .

loop_
_atom_site_aniso_label
_atom_site_aniso_U_11
_atom_site_aniso_U_22
_atom_site_aniso_U_33
_atom_site_aniso_U_23
_atom_site_aniso_U_13
_atom_site_aniso_U_12
O1 0.0471(13) 0.098(2) 0.0171(10) 0.000 0.0103(9) 0.000
O2 0.0255(11) 0.117(2) 0.0312(12) 0.000 -0.0009(9) 0.000
N3 0.0280(12) 0.0638(18) 0.0204(11) 0.000 0.0024(8) 0.000
N4 0.0240(11) 0.0661(18) 0.0164(10) 0.000 0.0004(8) 0.000
C5 0.0212(12) 0.0461(17) 0.0204(12) 0.000 -0.0004(9) 0.000
N6 0.0225(10) 0.0635(17) 0.0222(11) 0.000 0.0044(8) 0.000
N7 0.0283(12) 0.078(2) 0.0250(12) 0.000 0.0084(9) 0.000
C8 0.0237(12) 0.065(2) 0.0219(13) 0.000 0.0071(10) 0.000
N9 0.0317(13) 0.110(3) 0.0198(12) 0.000 0.0064(9) 0.000
N10 0.0291(12) 0.097(2) 0.0177(10) 0.000 0.0037(9) 0.000
O11 0.0393(12) 0.186(3) 0.0173(10) 0.000 -0.0006(9) 0.000
C12 0.0277(13) 0.0561(19) 0.0211(13) 0.000 0.0038(10) 0.000
N13 0.0245(12) 0.090(2) 0.0263(12) 0.000 0.0007(9) 0.000
N14 0.0203(10) 0.0581(16) 0.0203(11) 0.000 0.0034(8) 0.000
N15 0.0208(10) 0.0502(15) 0.0162(9) 0.000 0.0028(8) 0.000
O16 0.0274(11) 0.104(2) 0.0321(13) 0.000 0.0065(8) 0.000

loop_
_atom_type_symbol
_atom_type_description
_atom_type_scat_dispersion_real
_atom_type_scat_dispersion_imag
_atom_type_scat_source
C C 0.0033 0.0016 'International Tables Vol C Tables 4.2.6.8 and 6.1.1.4'
H H 0.0000 0.0000 'International Tables Vol C Tables 4.2.6.8 and 6.1.1.4'
N N 0.0061 0.0033 'International Tables Vol C Tables 4.2.6.8 and 6.1.1.4'
O O 0.0106 0.0060 'International Tables Vol C Tables 4.2.6.8 and 6.1.1.4'

loop_
_geom_angle_atom_site_label_1
_geom_angle_atom_site_label_2
_geom_angle_atom_site_label_3
_geom_angle
_geom_angle_site_symmetry_1
_geom_angle_site_symmetry_3
_geom_angle_publ_flag
O2 N3 O1 121.6(2) . . ?
O2 N3 N4 122.1(2) . . ?
O1 N3 N4 116.3(2) . . ?
N3 N4 C5 115.5(2) . . ?
N4 C5 N6 138.2(2) . . ?
N4 C5 N15 118.4(2) . . ?
N6 C5 N15 103.4(2) . . ?
C5 N6 N7 113.4(2) . . ?
C5 N6 H6 123.3 . . ?
N7 N6 H6 123.3 . . ?
C8 N7 N6 103.3(2) . . ?
N7 C8 N15 111.6(2) . . ?
N7 C8 N9 126.1(3) . . ?
N15 C8 N9 122.3(2) . . ?
N10 N9 C8 114.0(2) . . ?
O11 N10 N9 120.9(3) . . ?
O11 N10 C12 115.6(2) . . ?
N9 N10 C12 123.6(2) . . ?
N14 C12 N13 122.9(3) . . ?
N14 C12 N10 122.7(2) . . ?
N13 C12 N10 114.4(2) . . ?
C12 N13 H13A 120.0 . . ?
C12 N13 H13B 120.0 . . ?
H13A N13 H13B 120.0 . . ?
C12 N14 N15 111.9(2) . . ?
C8 N15 C5 108.3(2) . . ?
C8 N15 N14 125.48(19) . . ?
C5 N15 N14 126.2(2) . . ?
H16A O16 H16B 106(2) . . ?

loop_
_geom_bond_atom_site_label_1
_geom_bond_atom_site_label_2
_geom_bond_distance
_geom_bond_site_symmetry_2
_geom_bond_publ_flag
O1 N3 1.236(3) . ?
O2 N3 1.229(3) . ?
N3 N4 1.339(3) . ?
N4 C5 1.339(4) . ?
C5 N6 1.340(3) . ?
C5 N15 1.365(3) . ?
N6 N7 1.362(3) . ?
N6 H6 0.8600 . ?
N7 C8 1.313(3) . ?
C8 N15 1.346(3) . ?
C8 N9 1.357(3) . ?
N9 N10 1.290(3) . ?
N10 O11 1.240(3) . ?
N10 C12 1.457(4) . ?
C12 N14 1.299(3) . ?
C12 N13 1.326(3) . ?
N13 H13A 0.8600 . ?
N13 H13B 0.8600 . ?
N14 N15 1.378(3) . ?
O16 H16A 0.820(10) . ?
O16 H16B 0.819(10) . ?

loop_
_geom_hbond_atom_site_label_D
_geom_hbond_atom_site_label_H
_geom_hbond_atom_site_label_A
_geom_hbond_distance_DH
_geom_hbond_distance_HA
_geom_hbond_distance_DA
_geom_hbond_angle_DHA
_geom_hbond_site_symmetry_A
N6 H6 O2 0.86 2.19 2.631(3) 111.7 .
N6 H6 O16 0.86 1.92 2.736(3) 159.1 1_655
N13 H13A N7 0.86 2.24 3.097(4) 174.7 1_455
N13 H13B O1 0.86 2.65 3.312(3) 135.1 1_454
N13 H13B O2 0.86 2.52 3.378(3) 175.8 1_454
O16 H16A N4 0.820(10) 2.051(11) 2.870(3) 178(3) .
O16 H16B O11 0.819(10) 2.128(11) 2.945(4) 176(3) 1_556

loop_
_geom_torsion_atom_site_label_1
_geom_torsion_atom_site_label_2
_geom_torsion_atom_site_label_3
_geom_torsion_atom_site_label_4
_geom_torsion
_geom_torsion_site_symmetry_1
_geom_torsion_site_symmetry_2
_geom_torsion_site_symmetry_3
_geom_torsion_site_symmetry_4
_geom_torsion_publ_flag
O2 N3 N4 C5 0.000(1) . . . . ?
O1 N3 N4 C5 180.000(1) . . . . ?
N3 N4 C5 N6 0.000(1) . . . . ?
N3 N4 C5 N15 180.000(1) . . . . ?
N4 C5 N6 N7 180.000(1) . . . . ?
N15 C5 N6 N7 0.000(1) . . . . ?
C5 N6 N7 C8 0.000(0) . . . . ?
N6 N7 C8 N15 0.000(0) . . . . ?
N6 N7 C8 N9 180.000(1) . . . . ?
N7 C8 N9 N10 180.000(0) . . . . ?
N15 C8 N9 N10 0.000(0) . . . . ?
C8 N9 N10 O11 180.000(0) . . . . ?
C8 N9 N10 C12 0.000(0) . . . . ?
O11 N10 C12 N14 180.000(0) . . . . ?
N9 N10 C12 N14 0.000(0) . . . . ?
O11 N10 C12 N13 0.000(0) . . . . ?
N9 N10 C12 N13 180.000(0) . . . . ?
N13 C12 N14 N15 180.000(0) . . . . ?
N10 C12 N14 N15 0.000(0) . . . . ?
N7 C8 N15 C5 0.000(1) . . . . ?
N9 C8 N15 C5 180.000(0) . . . . ?
N7 C8 N15 N14 180.000(0) . . . . ?
N9 C8 N15 N14 0.000(0) . . . . ?
N4 C5 N15 C8 180.000(1) . . . . ?
N6 C5 N15 C8 0.000(0) . . . . ?
N4 C5 N15 N14 0.000(1) . . . . ?
N6 C5 N15 N14 180.000(1) . . . . ?
C12 N14 N15 C8 0.000(0) . . . . ?
C12 N14 N15 C5 180.000(0) . . . . ?
